data_7009791
loop_
_publ_author_name
'Cowley, Andrew R.'
'Chippindale, Ann M.'

_publ_section_title
;
 Ambient-temperature syntheses of layered iron(III) phosphates in
 silica gels
;
_journal_issue 19
_journal_name_full 'Journal of the Chemical Society, Dalton Transactions'
_journal_page_first 3425
_journal_paper_doi 10.1039/b003618h
_journal_year 2000
_chemical_formula_moiety ' C5 H12 Fe1 N1 O10 P2 '
_chemical_formula_sum 'C5 H12 Fe N O10 P2'
_chemical_formula_weight 363.94
_chemical_melting_point ?
_chemical_name_systematic
;
pyridinium iron(III) hydrogen phosphate hydrate
;
_space_group_IT_number 2
_symmetry_cell_setting triclinic
_symmetry_space_group_name_Hall '-P 1'
_symmetry_space_group_name_H-M 'P -1'
_atom_sites_solution_hydrogens geom
_atom_sites_solution_primary direct
_audit_creation_date 99-02-25
_audit_creation_method CRYSTALS_ver_07-07-97
_cell_angle_alpha 105.538(7)
_cell_angle_beta 105.474(6)
_cell_angle_gamma 90.273(6)
_cell_formula_units_Z 2.00
_cell_length_a 7.1166(4)
_cell_length_b 7.3711(7)
_cell_length_c 12.181(1)
_cell_measurement_reflns_used 24
_cell_measurement_temperature 293
_cell_measurement_theta_max 31
_cell_measurement_theta_min 19
_cell_volume 591.31(9)
_computing_cell_refinement 'CAD-4 software (Enraf-Nonius, 1989)'
_computing_data_collection 'CAD-4 software (Enraf-Nonius, 1989)'
_computing_data_reduction
;
RC93 (Watkin, D.J., Prout, C.K., Lilley, P.M.deQ. 1994)
;
_computing_molecular_graphics
;
 ATOMS for Windows
;
_computing_publication_material
;
CRYSTALS Issue 10 (Watkin, Prout, Carruthers & Betteridge, 1996)
;
_computing_structure_refinement
;
CRYSTALS Issue 10 (Watkin, Prout, Carruthers & Betteridge, 1996)
;
_computing_structure_solution 'SIR92 (Giacovazzo et al, 1992)'
_diffrn_ambient_temperature 293
_diffrn_measured_fraction_theta_max 0.967
_diffrn_measurement_device '  Enraf-nonius CAD4 '
_diffrn_measurement_method \w/2\q
_diffrn_radiation_monochromator graphite
_diffrn_radiation_type 'Cu K\a'
_diffrn_radiation_wavelength 1.54180
_diffrn_reflns_av_R_equivalents 0.05
_diffrn_reflns_limit_h_max 8
_diffrn_reflns_limit_h_min -8
_diffrn_reflns_limit_k_max 8
_diffrn_reflns_limit_k_min -9
_diffrn_reflns_limit_l_max 14
_diffrn_reflns_limit_l_min -1
_diffrn_reflns_number 2553
_diffrn_reflns_theta_max 71.91
_diffrn_reflns_theta_min 3.92
_diffrn_standards_decay_% 0.99
_diffrn_standards_interval_time 3600
_diffrn_standards_number 3
_exptl_absorpt_coefficient_mu 13.43
_exptl_absorpt_correction_T_max 0.67
_exptl_absorpt_correction_T_min 0.20
_exptl_absorpt_correction_type psi-scan
_exptl_absorpt_process_details '\y scan,(North et al, 1968)'
_exptl_crystal_colour ' colourless '
_exptl_crystal_density_diffrn 2.04
_exptl_crystal_density_meas ?
_exptl_crystal_description ' plate '
_exptl_crystal_F_000 370.00
_exptl_crystal_size_max 0.10
_exptl_crystal_size_mid 0.10
_exptl_crystal_size_min 0.03
_refine_diff_density_max 1.02
_refine_diff_density_min -1.14
_refine_ls_extinction_coef 18.3(31)
_refine_ls_extinction_method 'Larson 1970 Crystallographic Computing eq 22'
_refine_ls_goodness_of_fit_obs 1.0655
_refine_ls_hydrogen_treatment mixed
_refine_ls_matrix_type full
_refine_ls_number_parameters 194
_refine_ls_number_reflns 1864
_refine_ls_R_factor_obs 0.0595
_refine_ls_shift/su_max 0.026019
_refine_ls_structure_factor_coef F
_refine_ls_weighting_details
;
 Chebychev polynomial with   3 parameters (Carruthers & Watkin, 1979)
 4.23 1.45 3.34
;
_refine_ls_weighting_scheme calc
_refine_ls_wR_factor_obs 0.0715
_reflns_limit_h_max 8
_reflns_limit_h_min -8
_reflns_limit_k_max 8
_reflns_limit_k_min -9
_reflns_limit_l_max 14
_reflns_limit_l_min 0
_reflns_number_observed 1864
_reflns_number_total 2244
_reflns_observed_criterion >3.00\s(I)
_cod_data_source_file b003618h.txt
_cod_data_source_block CRYSTALS_cif
_cod_depositor_comments
;
The following automatic conversions were performed:
'_symmetry_cell_setting' value 'Triclinic ' changed to 'triclinic'
according to '/home/adriana/struct/CIF-dictionaries/cif_core.dic'
dictionary named 'cif_core.dic' version 2.4.1 from 2010-06-29.

Automatic conversion script
Id: cif_fix_enum 1555 2011-01-17 13:19:09Z saulius 

The following automatic conversions were performed:

'_chemical_melting_point' value 'not measured' was changed to '?' -
the value is undefined or not given.

Automatic conversion script
Id: cif_fix_values 1569 2011-02-09 13:29:24Z adriana 

The following automatic conversions were performed:

'_atom_sites_solution_primary' value 'Direct_Methods' was changed to
'direct'.

'_atom_sites_solution_hydrogens' value 'Geometric' was changed to
'geom'.

Automatic conversion script
Id: cif_fix_values 6452 2018-10-05 10:23:21Z andrius 
;
_cod_original_cell_volume 591.31
_cod_original_sg_symbol_H-M 'P -1 '
_cod_original_formula_sum ' C5 H12 Fe1 N1 O10 P2 '
_cod_database_code 7009791

loop_
_symmetry_equiv_pos_as_xyz
x,y,z
-x,-y,-z

loop_
_atom_site_aniso_label
_atom_site_aniso_U_11
_atom_site_aniso_U_22
_atom_site_aniso_U_33
_atom_site_aniso_U_23
_atom_site_aniso_U_13
_atom_site_aniso_U_12
Fe1 0.0123(5) 0.0108(5) 0.0135(4) 0.0008(3) 0.0027(3) 0.0023(3)
Fe2 0.0133(5) 0.0122(5) 0.0128(4) 0.0033(3) 0.0030(3) 0.0045(3)
P1 0.0133(5) 0.0113(5) 0.0144(5) 0.0015(4) 0.0039(4) 0.0029(4)
P2 0.0131(5) 0.0130(5) 0.0146(5) 0.0040(3) 0.0039(4) 0.0049(4)
O1 0.0253(16) 0.0266(16) 0.0170(14) 0.0051(12) 0.0024(12) 0.0094(13)
O2 0.0173(14) 0.0197(15) 0.0239(14) 0.0029(11) 0.0088(12) 0.0066(12)
O3 0.0232(15) 0.0124(14) 0.0209(14) -0.0016(11) 0.0039(12) -0.0012(11)
O4 0.0161(14) 0.0175(14) 0.0211(14) 0.0023(11) 0.0091(11) 0.0023(11)
O5 0.0276(17) 0.0231(16) 0.0168(14) 0.0005(12) 0.0052(12) 0.0004(13)
O6 0.0157(14) 0.0198(14) 0.0164(13) 0.0061(11) 0.0056(11) 0.0038(11)
O7 0.0215(15) 0.0208(15) 0.0202(14) 0.0059(11) 0.0103(12) 0.0129(12)
O8 0.0273(16) 0.0209(15) 0.0197(14) 0.0097(12) 0.0064(12) 0.0092(12)
O9 0.0155(14) 0.0187(14) 0.0190(14) 0.0055(11) 0.0026(11) 0.0057(12)
O10 0.0173(14) 0.0144(14) 0.0177(14) 0.0028(11) 0.0015(11) 0.0018(11)
N1 0.031(2) 0.064(3) 0.031(2) 0.027(2) 0.0044(18) 0.005(2)
C1 0.050(4) 0.035(3) 0.066(4) 0.019(3) 0.023(3) 0.015(3)
C2 0.047(3) 0.052(4) 0.032(3) -0.007(2) 0.013(2) 0.001(3)
C3 0.049(4) 0.073(4) 0.029(3) 0.023(3) 0.015(2) 0.022(3)
C4 0.064(4) 0.032(3) 0.057(4) 0.020(3) 0.026(3) 0.007(3)
C5 0.044(3) 0.047(3) 0.033(3) -0.004(2) 0.010(2) -0.007(3)

loop_
_atom_site_label
_atom_site_fract_x
_atom_site_fract_y
_atom_site_fract_z
_atom_site_U_iso_or_equiv
_atom_site_occupancy
_atom_site_thermal_displace_type
Fe1 1.0000 0.5000 1.0000 0.0129 1.0000 Uani
Fe2 0.5000 0.0000 1.0000 0.0129 1.0000 Uani
P1 0.79750(14) 0.05635(13) 0.84478(8) 0.0134 1.0000 Uani
P2 0.29741(14) 0.30279(13) 0.84269(8) 0.0135 1.0000 Uani
O1 0.6566(5) 0.0994(5) 0.7322(3) 0.0238 1.0000 Uani
O2 0.9498(4) -0.0573(4) 0.7985(3) 0.0203 1.0000 Uani
O3 0.8819(4) 0.2428(4) 0.9359(2) 0.0205 1.0000 Uani
O4 0.6799(4) -0.0604(4) 0.8941(2) 0.0181 1.0000 Uani
O5 0.1621(5) 0.1532(4) 0.7316(3) 0.0238 1.0000 Uani
O6 0.4423(4) 0.3846(4) 0.7930(2) 0.0168 1.0000 Uani
O7 0.1774(5) 0.4585(4) 0.8921(3) 0.0198 1.0000 Uani
O8 0.3954(5) 0.2037(4) 0.9341(3) 0.0218 1.0000 Uani
O9 0.7911(4) 0.5818(4) 0.8743(2) 0.0181 1.0000 Uani
O10 0.2869(4) -0.1937(4) 0.8739(2) 0.0175 1.0000 Uani
N1 0.3198(7) 0.5478(8) 0.6182(4) 0.0400 1.0000 Uani
C1 0.254(1) 0.4051(9) 0.5207(6) 0.0478 1.0000 Uani
C2 0.193(1) 0.437(1) 0.4121(5) 0.0474 1.0000 Uani
C3 0.197(1) 0.6216(11) 0.4065(5) 0.0479 1.0000 Uani
C4 0.261(1) 0.7645(8) 0.5072(6) 0.0478 1.0000 Uani
C5 0.3266(9) 0.7266(9) 0.6149(5) 0.0446 1.0000 Uani
H1 0.619(11) 0.200(11) 0.746(7) 0.0500 1.0000 Uiso
H2 0.098(11) 0.081(11) 0.759(6) 0.0500 1.0000 Uiso
H3 0.772(11) 0.698(11) 0.890(7) 0.0500 1.0000 Uiso
H4 0.658(11) 0.53(1) 0.849(6) 0.0500 1.0000 Uiso
H5 0.145(11) -0.16(1) 0.849(6) 0.0500 1.0000 Uiso
H6 0.276(11) -0.280(11) 0.901(7) 0.0500 1.0000 Uiso
H7 0.3661 0.5198 0.6965 0.0395 1.0000 Uiso
H8 0.2480 0.2730 0.5273 0.0487 1.0000 Uiso
H9 0.1475 0.3291 0.3384 0.0429 1.0000 Uiso
H10 0.1516 0.6495 0.3281 0.0470 1.0000 Uiso
H11 0.2618 0.8983 0.5033 0.0489 1.0000 Uiso
H12 0.3782 0.8315 0.6895 0.0409 1.0000 Uiso

loop_
_atom_type_symbol
_atom_type_scat_dispersion_real
_atom_type_scat_dispersion_imag
_atom_type_scat_Cromer_Mann_a1
_atom_type_scat_Cromer_Mann_b1
_atom_type_scat_Cromer_Mann_a2
_atom_type_scat_Cromer_Mann_b2
_atom_type_scat_Cromer_Mann_a3
_atom_type_scat_Cromer_Mann_b3
_atom_type_scat_Cromer_Mann_a4
_atom_type_scat_Cromer_Mann_b4
_atom_type_scat_Cromer_Mann_c
_atom_type_scat_source
'C   ' 0.0170 0.0090 2.3100 20.8439 1.0200 10.2075 1.5886 0.5687 0.8650 51.6512 0.2156 International_Tables_Vol_IV_Table_2.2B
'H   ' 0.0000 0.0000 0.4930 10.5109 0.3229 26.1257 0.1402 3.1424 0.0408 57.7997 0.0030 International_Tables_Vol_IV_Table_2.2B
'N   ' 0.0290 0.0180 12.2126 0.0057 3.1322 9.8933 2.0125 28.9975 1.1663 0.5826 -11.5290 International_Tables_Vol_IV_Table_2.2B
'Fe  ' -1.1790 3.2040 11.7695 4.7611 7.3573 0.3072 3.5222 15.3535 2.3045 76.8805 1.0369 International_Tables_Vol_IV_Table_2.2B
'P   ' 0.2830 0.4340 6.4345 1.9067 4.1791 27.1570 1.7800 0.5260 1.4908 68.1645 1.1149 International_Tables_Vol_IV_Table_2.2B
'O   ' 0.0470 0.0320 3.0485 13.2771 2.2868 5.7011 1.5463 0.3239 0.8670 32.9089 0.2508 International_Tables_Vol_IV_Table_2.2B

loop_
_geom_angle_atom_site_label_1
_geom_angle_site_symmetry_1
_geom_angle_atom_site_label_2
_geom_angle_site_symmetry_2
_geom_angle_atom_site_label_3
_geom_angle_site_symmetry_3
_geom_angle
O3 . Fe1 . O3 2_767 180.
O3 . Fe1 . O7 1_655 93.05(13)
O3 2_767 Fe1 . O7 1_655 86.95(13)
O3 . Fe1 . O7 2_667 86.95(13)
O3 2_767 Fe1 . O7 2_667 93.05(13)
O7 1_655 Fe1 . O7 2_667 180.
O3 . Fe1 . O9 . 90.20(13)
O3 2_767 Fe1 . O9 . 89.80(13)
O7 1_655 Fe1 . O9 . 89.63(12)
O7 2_667 Fe1 . O9 . 90.37(12)
O3 . Fe1 . O9 2_767 89.80(13)
O3 2_767 Fe1 . O9 2_767 90.20(13)
O7 1_655 Fe1 . O9 2_767 90.37(12)
O7 2_667 Fe1 . O9 2_767 89.63(12)
O9 . Fe1 . O9 2_767 180.
O4 . Fe2 . O4 2_657 180.
O4 . Fe2 . O8 . 92.29(12)
O4 2_657 Fe2 . O8 . 87.71(12)
O4 . Fe2 . O8 2_657 87.71(12)
O4 2_657 Fe2 . O8 2_657 92.29(12)
O8 . Fe2 . O8 2_657 180.
O4 . Fe2 . O10 . 89.91(12)
O4 2_657 Fe2 . O10 . 90.09(12)
O8 . Fe2 . O10 . 91.36(12)
O8 2_657 Fe2 . O10 . 88.64(12)
O4 . Fe2 . O10 2_657 90.09(12)
O4 2_657 Fe2 . O10 2_657 89.91(12)
O8 . Fe2 . O10 2_657 88.64(12)
O8 2_657 Fe2 . O10 2_657 91.36(12)
O10 . Fe2 . O10 2_657 180.
O1 . P1 . O2 . 104.60(17)
O1 . P1 . O3 . 108.41(18)
O2 . P1 . O3 . 113.30(18)
O1 . P1 . O4 . 108.68(17)
O2 . P1 . O4 . 110.76(17)
O3 . P1 . O4 . 110.79(17)
O5 . P2 . O6 . 103.88(17)
O5 . P2 . O7 . 109.96(17)
O6 . P2 . O7 . 109.41(17)
O5 . P2 . O8 . 108.91(18)
O6 . P2 . O8 . 112.64(17)
O7 . P2 . O8 . 111.73(16)
P1 . O1 . H1 . 112.8(55)
Fe1 . O3 . P1 . 158.9(2)
Fe2 . O4 . P1 . 134.84(18)
P2 . O5 . H2 . 106.5(46)
Fe1 1_455 O7 . P2 . 137.64(19)
Fe2 . O8 . P2 . 159.2(2)
Fe1 . O9 . H3 . 116.5(50)
Fe1 . O9 . H4 . 121.4(44)
H3 . O9 . H4 . 99.8(63)
Fe2 . O10 . H5 . 120.1(38)
Fe2 . O10 . H6 . 106.8(54)
H5 . O10 . H6 . 102.9(65)
C1 . N1 . C5 . 122.2(5)
C1 . N1 . H7 . 118.9(6)
C5 . N1 . H7 . 118.9(5)
N1 . C1 . C2 . 120.8(6)
N1 . C1 . H8 . 119.6(6)
C2 . C1 . H8 . 119.6(7)
C1 . C2 . C3 . 118.1(5)
C1 . C2 . H9 . 120.9(7)
C3 . C2 . H9 . 120.9(6)
C2 . C3 . C4 . 119.9(5)
C2 . C3 . H10 . 120.1(6)
C4 . C3 . H10 . 120.1(7)
C3 . C4 . C5 . 120.3(6)
C3 . C4 . H11 . 119.9(6)
C5 . C4 . H11 . 119.9(6)
N1 . C5 . C4 . 118.7(5)
N1 . C5 . H12 . 120.6(6)
C4 . C5 . H12 . 120.6(7)

loop_
_geom_bond_atom_site_label_1
_geom_bond_site_symmetry_1
_geom_bond_atom_site_label_2
_geom_bond_site_symmetry_2
_geom_bond_distance
Fe1 . O3 . 1.937(3)
Fe1 . O3 2_767 1.937(3)
Fe1 . O7 1_655 2.022(3)
Fe1 . O7 2_667 2.022(3)
Fe1 . O9 . 2.051(3)
Fe1 . O9 2_767 2.051(3)
Fe2 . O4 . 2.019(3)
Fe2 . O4 2_657 2.019(3)
Fe2 . O8 . 1.947(3)
Fe2 . O8 2_657 1.947(3)
Fe2 . O10 . 2.064(3)
Fe2 . O10 2_657 2.064(3)
P1 . O1 . 1.578(3)
P1 . O2 . 1.509(3)
P1 . O3 . 1.517(3)
P1 . O4 . 1.530(3)
P2 . O5 . 1.572(3)
P2 . O6 . 1.522(3)
P2 . O7 . 1.524(3)
P2 . O8 . 1.512(3)
O1 . H1 . 0.78(8)
O5 . H2 . 0.88(8)
O9 . H3 . 0.84(8)
O9 . H4 . 0.96(8)
O10 . H5 . 1.03(7)
O10 . H6 . 0.80(8)
N1 . C1 . 1.329(9)
N1 . C5 . 1.330(8)
N1 . H7 . 1.000(4)
C1 . C2 . 1.36(1)
C1 . H8 . 1.000(6)
C2 . C3 . 1.38(1)
C2 . H9 . 1.000(6)
C3 . C4 . 1.352(9)
C3 . H10 . 1.000(6)
C4 . C5 . 1.374(9)
C4 . H11 . 1.000(6)
C5 . H12 . 1.000(5)
